data_4325000
loop_
_publ_author_name
'Joanna R. Webb'
'Colleen Munro-Leighton'
'Aaron W. Pierpont'
'Joshua T. Gurkin'
'T. Brent Gunnoe'
'Thomas R. Cundari'
'Michal Sabat'
'Jeffrey L. Petersen'
'Paul D. Boyle'

_publ_contact_author_address
;University of Virginia
Charlottesville VA 22904
;
_publ_contact_author_email tbg7h@virginia.edu
_publ_contact_author_name 'T. Brent Gunnoe'
_publ_contact_author_phone 434-982-2692
_publ_section_title
;
 Pt(II) and Pt(IV) Amido, Aryloxide, and Hydrocarbyl Complexes: Synthesis,
 Characterization, and Reaction with Dihydrogen and Substrates that
 Possess C-H Bonds
;
_journal_name_full 'Inorganic Chemistry'
_journal_page_first 4195
_journal_page_last 4211
_journal_paper_doi 10.1021/ic200153n
_journal_volume 50
_journal_year 2011
_chemical_formula_sum 'C34 H42 N2 O3 Pt'
_chemical_formula_weight 721.79
_chemical_name_systematic
; 
 ? 
;
_space_group_IT_number 2
_symmetry_cell_setting triclinic
_symmetry_space_group_name_Hall '-P 1'
_symmetry_space_group_name_H-M 'P -1'
_atom_sites_solution_hydrogens geom
_atom_sites_solution_primary direct
_atom_sites_solution_secondary difmap
_audit_creation_method SHELXL-97
_cell_angle_alpha 96.155(1)
_cell_angle_beta 102.157(1)
_cell_angle_gamma 90.426(1)
_cell_formula_units_Z 2
_cell_length_a 9.0551(3)
_cell_length_b 11.7591(4)
_cell_length_c 14.6718(5)
_cell_measurement_reflns_used 4507
_cell_measurement_temperature 153(2)
_cell_measurement_theta_max 23.45
_cell_measurement_theta_min 2.37
_cell_volume 1517.69(9)
_computing_cell_refinement 'Bruker SAINT'
_computing_data_collection 'Bruker APEX2'
_computing_data_reduction 'Bruker SAINT'
_computing_molecular_graphics 'Bruker SHELXTL'
_computing_publication_material 'Bruker SHELXTL'
_computing_structure_refinement 'SHELXL-97 (Sheldrick, 2008)'
_computing_structure_solution 'SHELXS-97 (Sheldrick, 2008)'
_diffrn_ambient_temperature 153(2)
_diffrn_measured_fraction_theta_full 0.989
_diffrn_measured_fraction_theta_max 0.989
_diffrn_measurement_device_type 'Bruker APEX-II CCD'
_diffrn_measurement_method '\f and \w scans'
_diffrn_radiation_monochromator graphite
_diffrn_radiation_source 'fine-focus sealed tube'
_diffrn_radiation_type MoK\a
_diffrn_radiation_wavelength 0.71073
_diffrn_reflns_av_R_equivalents 0.0295
_diffrn_reflns_av_sigmaI/netI 0.0404
_diffrn_reflns_limit_h_max 10
_diffrn_reflns_limit_h_min -9
_diffrn_reflns_limit_k_max 13
_diffrn_reflns_limit_k_min -13
_diffrn_reflns_limit_l_max 15
_diffrn_reflns_limit_l_min -16
_diffrn_reflns_number 10064
_diffrn_reflns_theta_full 23.46
_diffrn_reflns_theta_max 23.46
_diffrn_reflns_theta_min 1.43
_exptl_absorpt_coefficient_mu 4.659
_exptl_absorpt_correction_T_max 0.7069
_exptl_absorpt_correction_T_min 0.3171
_exptl_absorpt_correction_type empirical
_exptl_absorpt_process_details 'Bruker SADABS'
_exptl_crystal_colour brown
_exptl_crystal_density_diffrn 1.579
_exptl_crystal_density_meas 0
_exptl_crystal_description needle
_exptl_crystal_F_000 724
_exptl_crystal_size_max 0.32
_exptl_crystal_size_mid 0.09
_exptl_crystal_size_min 0.08
_refine_diff_density_max 1.258
_refine_diff_density_min -0.541
_refine_diff_density_rms 0.104
_refine_ls_extinction_coef 0
_refine_ls_extinction_method none
_refine_ls_goodness_of_fit_ref 0.650
_refine_ls_hydrogen_treatment mixed
_refine_ls_matrix_type full
_refine_ls_number_parameters 497
_refine_ls_number_reflns 4421
_refine_ls_number_restraints 0
_refine_ls_restrained_S_all 0.650
_refine_ls_R_factor_all 0.0320
_refine_ls_R_factor_gt 0.0251
_refine_ls_shift/su_max 0.001
_refine_ls_shift/su_mean 0.000
_refine_ls_structure_factor_coef Fsqd
_refine_ls_weighting_details 'calc w=1/[\s^2^(Fo^2^)+(0.1000P)^2^+0.0000P] where P=(Fo^2^+2Fc^2^)/3'
_refine_ls_weighting_scheme calc
_refine_ls_wR_factor_gt 0.0684
_refine_ls_wR_factor_ref 0.0775
_reflns_number_gt 3941
_reflns_number_total 4421
_reflns_threshold_expression >2sigma(I)
_cod_data_source_file ic200153n_si_002_4.cif
_cod_data_source_block joan724_0m
_cod_database_code 4325000

loop_
_symmetry_equiv_pos_as_xyz
'x, y, z'
'-x, -y, -z'

loop_
_atom_site_label
_atom_site_type_symbol
_atom_site_fract_x
_atom_site_fract_y
_atom_site_fract_z
_atom_site_U_iso_or_equiv
_atom_site_adp_type
_atom_site_occupancy
_atom_site_symmetry_multiplicity
_atom_site_calc_flag
_atom_site_refinement_flags
Pt Pt 0.28235(2) 0.471585(15) 0.610959(12) 0.01708(10) Uani 1 1 d .
O1 O 0.3265(5) 0.4663(3) 0.7508(2) 0.0262(9) Uani 1 1 d .
O2 O 0.4368(4) 0.5968(3) 0.6186(3) 0.0246(8) Uani 1 1 d .
O1T O -0.0143(8) 0.0572(6) 0.8116(4) 0.0807(19) Uani 1 1 d .
N1 N 0.2211(5) 0.4699(3) 0.4721(3) 0.0163(9) Uani 1 1 d .
N2 N 0.1234(5) 0.3479(4) 0.5842(3) 0.0184(9) Uani 1 1 d .
C1 C 0.2862(7) 0.5326(4) 0.4194(4) 0.0230(12) Uani 1 1 d .
C2 C 0.2412(7) 0.5229(5) 0.3240(4) 0.0262(13) Uani 1 1 d .
C3 C 0.1253(6) 0.4470(5) 0.2777(4) 0.0211(12) Uani 1 1 d .
C4 C 0.0574(6) 0.3828(4) 0.3322(4) 0.0198(11) Uani 1 1 d .
C5 C 0.1062(6) 0.3950(4) 0.4289(4) 0.0197(11) Uani 1 1 d .
C6 C 0.0479(5) 0.3262(4) 0.4926(3) 0.0165(10) Uani 1 1 d .
C7 C -0.0695(6) 0.2454(4) 0.4680(4) 0.0195(12) Uani 1 1 d .
C8 C -0.1110(6) 0.1811(4) 0.5326(4) 0.0197(11) Uani 1 1 d .
C9 C -0.0302(6) 0.2051(5) 0.6251(4) 0.0235(12) Uani 1 1 d .
C10 C 0.0831(6) 0.2875(5) 0.6487(4) 0.0232(12) Uani 1 1 d .
C11 C 0.0807(6) 0.4366(5) 0.1702(4) 0.0270(13) Uani 1 1 d .
C12 C 0.0128(11) 0.5515(8) 0.1424(5) 0.060(3) Uani 1 1 d .
C13 C -0.0334(12) 0.3393(11) 0.1303(5) 0.067(3) Uani 1 1 d .
C14 C 0.2196(8) 0.4166(6) 0.1283(5) 0.0320(14) Uani 1 1 d .
C15 C -0.2409(6) 0.0914(4) 0.5087(4) 0.0230(12) Uani 1 1 d .
C16 C -0.2782(7) 0.0492(6) 0.4043(4) 0.0302(13) Uani 1 1 d .
C17 C -0.3766(7) 0.1502(5) 0.5363(5) 0.0313(13) Uani 1 1 d .
C18 C -0.1990(9) -0.0102(6) 0.5638(5) 0.0352(15) Uani 1 1 d .
C19 C 0.4093(6) 0.3882(4) 0.7945(4) 0.0232(12) Uani 1 1 d .
C20 C 0.4745(7) 0.2954(5) 0.7495(4) 0.0281(13) Uani 1 1 d .
C21 C 0.5579(8) 0.2170(6) 0.8009(5) 0.0403(16) Uani 1 1 d .
C22 C 0.5815(9) 0.2276(6) 0.8986(5) 0.0476(18) Uani 1 1 d .
C23 C 0.5143(8) 0.3187(6) 0.9437(4) 0.0382(16) Uani 1 1 d .
C24 C 0.4316(8) 0.3963(6) 0.8919(4) 0.0351(15) Uani 1 1 d .
C25 C 0.4722(6) 0.6855(4) 0.6847(4) 0.0216(12) Uani 1 1 d .
C26 C 0.3944(6) 0.7134(5) 0.7568(4) 0.0253(12) Uani 1 1 d .
C27 C 0.4391(8) 0.8082(5) 0.8219(4) 0.0342(15) Uani 1 1 d .
C28 C 0.5598(8) 0.8778(5) 0.8180(4) 0.0391(16) Uani 1 1 d .
C29 C 0.6398(8) 0.8503(5) 0.7478(4) 0.0331(15) Uani 1 1 d .
C30 C 0.5960(6) 0.7569(5) 0.6824(4) 0.0241(12) Uani 1 1 d .
C1T C -0.0166(10) 0.1200(9) 0.8966(6) 0.071(3) Uani 1 1 d .
H1T1 H -0.0706 0.0760 0.9341 0.085 Uiso 1 1 calc R
H1T2 H -0.0694 0.1924 0.8861 0.085 Uiso 1 1 calc R
C2T C 0.1388(12) 0.1440(10) 0.9459(9) 0.124(6) Uani 1 1 d .
H2T1 H 0.1482 0.1476 1.0146 0.148 Uiso 1 1 calc R
H2T2 H 0.1773 0.2172 0.9309 0.148 Uiso 1 1 calc R
C3T C 0.2214(11) 0.0458(9) 0.9107(9) 0.101(4) Uani 1 1 d .
H3T1 H 0.3273 0.0683 0.9114 0.121 Uiso 1 1 calc R
H3T2 H 0.2209 -0.0190 0.9485 0.121 Uiso 1 1 calc R
C4T C 0.1413(18) 0.0183(14) 0.8213(7) 0.158(8) Uani 1 1 d .
H4T1 H 0.1399 -0.0656 0.8050 0.190 Uiso 1 1 calc R
H4T2 H 0.1910 0.0546 0.7773 0.190 Uiso 1 1 calc R
H1 H 0.374(7) 0.571(5) 0.450(4) 0.022(14) Uiso 1 1 d .
H2 H 0.299(6) 0.565(5) 0.291(4) 0.021(14) Uiso 1 1 d .
H4 H -0.016(7) 0.340(5) 0.305(4) 0.032(17) Uiso 1 1 d .
H7 H -0.105(6) 0.243(4) 0.417(4) 0.004(13) Uiso 1 1 d .
H9 H -0.051(7) 0.165(5) 0.673(4) 0.034(17) Uiso 1 1 d .
H10 H 0.143(6) 0.300(5) 0.705(4) 0.020(14) Uiso 1 1 d .
H12A H 0.078(12) 0.620(9) 0.172(7) 0.09(4) Uiso 1 1 d .
H12B H -0.085(8) 0.566(5) 0.168(4) 0.036(17) Uiso 1 1 d .
H12C H -0.009(9) 0.541(6) 0.073(6) 0.06(2) Uiso 1 1 d .
H13A H -0.104(12) 0.363(9) 0.155(7) 0.09(4) Uiso 1 1 d .
H13B H 0.012(9) 0.263(7) 0.156(6) 0.06(3) Uiso 1 1 d .
H13C H -0.068(12) 0.342(9) 0.058(7) 0.11(4) Uiso 1 1 d .
H14A H 0.258(7) 0.341(6) 0.144(4) 0.037(17) Uiso 1 1 d .
H14B H 0.272(7) 0.485(6) 0.145(5) 0.039(18) Uiso 1 1 d .
H14C H 0.194(8) 0.408(6) 0.076(5) 0.04(2) Uiso 1 1 d .
H16A H -0.304(8) 0.099(6) 0.361(5) 0.05(2) Uiso 1 1 d .
H16B H -0.195(7) 0.015(5) 0.383(4) 0.026(15) Uiso 1 1 d .
H16C H -0.357(8) -0.009(6) 0.390(4) 0.037(17) Uiso 1 1 d .
H17A H -0.465(8) 0.096(6) 0.517(5) 0.048(19) Uiso 1 1 d .
H17B H -0.417(7) 0.207(5) 0.497(4) 0.026(15) Uiso 1 1 d .
H17C H -0.346(13) 0.191(10) 0.605(8) 0.13(4) Uiso 1 1 d .
H18A H -0.132(8) -0.037(6) 0.548(5) 0.03(2) Uiso 1 1 d .
H18B H -0.199(8) 0.012(6) 0.627(5) 0.041(19) Uiso 1 1 d .
H18C H -0.292(8) -0.072(6) 0.549(5) 0.047(19) Uiso 1 1 d .
H20 H 0.460(5) 0.290(4) 0.686(4) 0.008(12) Uiso 1 1 d .
H21 H 0.609(8) 0.146(6) 0.776(5) 0.048(19) Uiso 1 1 d .
H22 H 0.621(8) 0.168(6) 0.934(5) 0.05(2) Uiso 1 1 d .
H23 H 0.538(8) 0.329(6) 1.010(5) 0.044(19) Uiso 1 1 d .
H24 H 0.399(5) 0.450(4) 0.917(3) 0.046(11) Uiso 1 1 d .
H26 H 0.323(8) 0.661(6) 0.769(5) 0.044(19) Uiso 1 1 d .
H27 H 0.389(6) 0.820(4) 0.869(4) 0.018(14) Uiso 1 1 d .
H28 H 0.587(7) 0.942(6) 0.862(4) 0.042(18) Uiso 1 1 d .
H29 H 0.712(9) 0.889(6) 0.748(5) 0.05(2) Uiso 1 1 d .
H30 H 0.648(7) 0.734(5) 0.635(5) 0.035(18) Uiso 1 1 d .

loop_
_atom_site_aniso_label
_atom_site_aniso_U_11
_atom_site_aniso_U_22
_atom_site_aniso_U_33
_atom_site_aniso_U_23
_atom_site_aniso_U_13
_atom_site_aniso_U_12
Pt 0.01818(14) 0.01686(13) 0.01589(14) 0.00167(8) 0.00302(9) 0.00054(8)
O1 0.040(2) 0.0213(19) 0.0169(19) 0.0021(15) 0.0058(17) 0.0047(17)
O2 0.022(2) 0.027(2) 0.024(2) -0.0047(16) 0.0041(16) -0.0063(16)
O1T 0.096(5) 0.090(4) 0.045(3) 0.007(3) -0.011(3) 0.004(4)
N1 0.014(2) 0.017(2) 0.019(2) 0.0041(17) 0.0058(18) 0.0009(17)
N2 0.015(2) 0.019(2) 0.021(2) 0.0054(18) 0.0021(18) 0.0027(18)
C1 0.021(3) 0.019(3) 0.029(3) 0.007(2) 0.004(3) 0.001(2)
C2 0.027(3) 0.029(3) 0.025(3) 0.007(2) 0.009(3) 0.001(3)
C3 0.014(3) 0.028(3) 0.023(3) 0.007(2) 0.005(2) 0.011(2)
C4 0.015(3) 0.022(3) 0.021(3) 0.002(2) -0.001(2) 0.000(2)
C5 0.015(3) 0.021(3) 0.023(3) 0.003(2) 0.004(2) 0.006(2)
C6 0.016(3) 0.018(2) 0.017(3) 0.005(2) 0.008(2) 0.006(2)
C7 0.026(3) 0.018(3) 0.013(3) 0.004(2) 0.002(2) 0.003(2)
C8 0.015(3) 0.022(3) 0.023(3) 0.003(2) 0.006(2) 0.008(2)
C9 0.030(3) 0.020(3) 0.022(3) 0.006(2) 0.006(2) 0.003(2)
C10 0.022(3) 0.029(3) 0.018(3) 0.003(2) 0.003(2) 0.000(2)
C11 0.026(3) 0.039(3) 0.019(3) 0.007(2) 0.009(2) 0.001(3)
C12 0.083(6) 0.076(6) 0.019(4) 0.006(4) 0.005(4) 0.057(5)
C13 0.061(6) 0.114(9) 0.021(4) -0.009(4) 0.008(4) -0.047(6)
C14 0.034(4) 0.044(4) 0.021(4) 0.005(3) 0.009(3) 0.011(3)
C15 0.020(3) 0.021(3) 0.027(3) 0.001(2) 0.004(2) 0.000(2)
C16 0.029(4) 0.028(3) 0.033(3) 0.004(3) 0.005(3) -0.006(3)
C17 0.021(3) 0.030(3) 0.041(4) 0.001(3) 0.005(3) -0.004(3)
C18 0.033(4) 0.028(3) 0.045(4) 0.011(3) 0.005(3) 0.000(3)
C19 0.019(3) 0.024(3) 0.027(3) 0.009(2) 0.002(2) -0.004(2)
C20 0.028(3) 0.037(3) 0.021(3) 0.005(3) 0.007(2) 0.001(3)
C21 0.042(4) 0.040(4) 0.041(4) 0.012(3) 0.008(3) 0.017(3)
C22 0.055(5) 0.053(4) 0.038(4) 0.022(3) 0.008(3) 0.016(4)
C23 0.050(4) 0.041(4) 0.021(3) 0.009(3) -0.001(3) 0.003(3)
C24 0.046(4) 0.034(4) 0.024(3) -0.001(3) 0.005(3) 0.003(3)
C25 0.022(3) 0.020(3) 0.021(3) 0.004(2) -0.001(2) 0.002(2)
C26 0.027(3) 0.022(3) 0.028(3) 0.005(2) 0.008(2) 0.000(2)
C27 0.055(4) 0.026(3) 0.023(3) 0.006(3) 0.012(3) 0.010(3)
C28 0.064(5) 0.018(3) 0.029(3) -0.002(3) -0.002(3) -0.006(3)
C29 0.029(3) 0.024(3) 0.039(4) 0.008(3) -0.010(3) -0.005(3)
C30 0.021(3) 0.020(3) 0.031(3) 0.008(2) 0.002(3) 0.006(2)
C1T 0.064(6) 0.098(7) 0.061(5) 0.026(5) 0.027(4) 0.035(5)
C2T 0.082(8) 0.106(9) 0.139(11) -0.071(8) -0.035(7) 0.035(7)
C3T 0.052(6) 0.095(8) 0.140(11) -0.034(8) 0.013(6) 0.011(5)
C4T 0.225(17) 0.206(16) 0.046(6) 0.015(8) 0.026(8) 0.168(15)

loop_
_atom_type_symbol
_atom_type_description
_atom_type_scat_dispersion_real
_atom_type_scat_dispersion_imag
_atom_type_scat_source
C C 0.0033 0.0016 'International Tables Vol C Tables 4.2.6.8 and 6.1.1.4'
H H 0.0000 0.0000 'International Tables Vol C Tables 4.2.6.8 and 6.1.1.4'
N N 0.0061 0.0033 'International Tables Vol C Tables 4.2.6.8 and 6.1.1.4'
O O 0.0106 0.0060 'International Tables Vol C Tables 4.2.6.8 and 6.1.1.4'
Pt Pt -1.7033 8.3905 'International Tables Vol C Tables 4.2.6.8 and 6.1.1.4'

loop_
_geom_angle_atom_site_label_1
_geom_angle_atom_site_label_2
_geom_angle_atom_site_label_3
_geom_angle
N2 Pt N1 80.75(17)
N2 Pt O2 172.04(15)
N1 Pt O2 91.30(16)
N2 Pt O1 94.51(16)
N1 Pt O1 174.95(15)
O2 Pt O1 93.45(15)
C19 O1 Pt 124.3(3)
C25 O2 Pt 127.3(3)
C1T O1T C4T 104.7(7)
C1 N1 C5 118.8(4)
C1 N1 Pt 125.7(4)
C5 N1 Pt 115.5(3)
C10 N2 C6 118.8(4)
C10 N2 Pt 125.3(4)
C6 N2 Pt 115.9(3)
N1 C1 C2 122.0(5)
C1 C2 C3 120.8(5)
C2 C3 C4 117.2(5)
C2 C3 C11 119.2(5)
C4 C3 C11 123.7(5)
C3 C4 C5 120.4(5)
N1 C5 C4 120.9(5)
N1 C5 C6 114.5(4)
C4 C5 C6 124.6(5)
N2 C6 C7 120.0(5)
N2 C6 C5 113.3(4)
C7 C6 C5 126.7(5)
C6 C7 C8 122.2(5)
C7 C8 C9 116.0(5)
C7 C8 C15 124.0(5)
C9 C8 C15 120.0(5)
C10 C9 C8 121.1(5)
N2 C10 C9 121.9(5)
C13 C11 C14 108.4(6)
C13 C11 C3 112.2(5)
C14 C11 C3 110.2(5)
C13 C11 C12 109.8(8)
C14 C11 C12 108.5(6)
C3 C11 C12 107.5(5)
C18 C15 C17 110.5(5)
C18 C15 C16 108.8(5)
C17 C15 C16 109.8(5)
C18 C15 C8 110.0(4)
C17 C15 C8 106.3(4)
C16 C15 C8 111.5(5)
O1 C19 C24 117.8(5)
O1 C19 C20 124.8(5)
C24 C19 C20 117.3(5)
C21 C20 C19 120.8(6)
C20 C21 C22 121.1(6)
C21 C22 C23 118.3(6)
C24 C23 C22 120.1(6)
C23 C24 C19 122.3(6)
O2 C25 C26 124.8(5)
O2 C25 C30 118.1(5)
C26 C25 C30 117.1(5)
C27 C26 C25 120.5(6)
C28 C27 C26 121.6(6)
C27 C28 C29 118.7(6)
C30 C29 C28 120.3(6)
C29 C30 C25 121.8(6)
O1T C1T C2T 107.8(8)
C1T C2T C3T 103.6(8)
C4T C3T C2T 102.8(9)
C3T C4T O1T 110.8(9)

loop_
_geom_bond_atom_site_label_1
_geom_bond_atom_site_label_2
_geom_bond_distance
Pt N2 1.988(4)
Pt N1 1.994(4)
Pt O2 2.001(4)
Pt O1 2.014(4)
O1 C19 1.324(6)
O2 C25 1.334(7)
O1T C1T 1.384(10)
O1T C4T 1.467(14)
N1 C1 1.340(7)
N1 C5 1.360(7)
N2 C10 1.348(7)
N2 C6 1.371(7)
C1 C2 1.364(8)
C2 C3 1.385(8)
C3 C4 1.385(8)
C3 C11 1.535(7)
C4 C5 1.386(8)
C5 C6 1.473(7)
C6 C7 1.383(8)
C7 C8 1.383(8)
C8 C9 1.398(8)
C8 C15 1.532(7)
C9 C10 1.370(8)
C11 C13 1.518(10)
C11 C14 1.522(8)
C11 C12 1.547(9)
C15 C18 1.519(8)
C15 C17 1.521(8)
C15 C16 1.524(8)
C19 C24 1.393(8)
C19 C20 1.412(8)
C20 C21 1.382(8)
C21 C22 1.395(10)
C22 C23 1.407(10)
C23 C24 1.375(9)
C25 C26 1.402(8)
C25 C30 1.403(8)
C26 C27 1.386(8)
C27 C28 1.374(10)
C28 C29 1.392(10)
C29 C30 1.376(8)
C1T C2T 1.451(13)
C2T C3T 1.486(13)
C3T C4T 1.362(15)
